data_2223973
loop_
_publ_author_name
'Zhang, Hai-Yan'
'Wu, Jian-Rong'
'Wang, Xiang-Shan'

_publ_section_title
;6-Amino-8-(2-bromophenyl)-1,7,8,8a-tetrahydro-3<i>H</i>-isothiochromene-5,7,7-tricarbonitrile
 dimethylformamide solvate
;
_journal_coeditor_code PV2211
_journal_issue 11
_journal_name_full 'Acta Crystallographica Section E'
_journal_page_first o2628
_journal_paper_doi 10.1107/S1600536809039105
_journal_volume 65
_journal_year 2009
_chemical_formula_iupac 'C18 H13 Br N4 S, C3 H7 N O'
_chemical_formula_moiety 'C18 H13 Br N4 S, C3 H7 N O'
_chemical_formula_sum 'C21 H20 Br N5 O S'
_chemical_formula_weight 470.39
_chemical_melting_point_gt 530
_chemical_melting_point_lt 532
_chemical_name_systematic
;
6-Amino-8-(2-bromophenyl)-1,7,8,8a-tetrahydro-3<i>H</i>-isothiochromene-
5,7,7-tricarbonitrile dimethylformamide solvate
;
_space_group_IT_number 14
_symmetry_cell_setting monoclinic
_symmetry_space_group_name_Hall '-P 2ybc'
_symmetry_space_group_name_H-M 'P 1 21/c 1'
_atom_sites_solution_hydrogens geom
_atom_sites_solution_primary direct
_atom_sites_solution_secondary difmap
_cell_angle_alpha 90.00
_cell_angle_beta 92.478(2)
_cell_angle_gamma 90.00
_cell_formula_units_Z 4
_cell_length_a 14.7733(4)
_cell_length_b 9.1710(3)
_cell_length_c 15.7897(4)
_cell_measurement_reflns_used 4434
_cell_measurement_temperature 296(2)
_cell_measurement_theta_max 22.64
_cell_measurement_theta_min 2.57
_cell_volume 2137.28(11)
_computing_cell_refinement 'SAINT (Bruker, 2001)'
_computing_data_collection 'SMART (Bruker, 2001)'
_computing_data_reduction 'SAINT (Bruker, 2001)'
_computing_molecular_graphics 'SHELXTL (Sheldrick, 2008)'
_computing_publication_material 'SHELXTL (Sheldrick, 2008)'
_computing_structure_refinement 'SHELXL97 (Sheldrick, 2008)'
_computing_structure_solution 'SHELXS97 (Sheldrick, 2008)'
_diffrn_ambient_temperature 296(2)
_diffrn_measured_fraction_theta_full 0.998
_diffrn_measured_fraction_theta_max 0.998
_diffrn_measurement_device_type 'Bruker SMART CCD area-detector'
_diffrn_measurement_method '\f and \w'
_diffrn_radiation_monochromator graphite
_diffrn_radiation_source 'fine-focus sealed tube'
_diffrn_radiation_type MoK\a
_diffrn_radiation_wavelength 0.71073
_diffrn_reflns_av_R_equivalents 0.0316
_diffrn_reflns_av_sigmaI/netI 0.0385
_diffrn_reflns_limit_h_max 17
_diffrn_reflns_limit_h_min -14
_diffrn_reflns_limit_k_max 10
_diffrn_reflns_limit_k_min -9
_diffrn_reflns_limit_l_max 16
_diffrn_reflns_limit_l_min -18
_diffrn_reflns_number 13894
_diffrn_reflns_theta_full 25.20
_diffrn_reflns_theta_max 25.20
_diffrn_reflns_theta_min 1.38
_diffrn_standards_number 0
_exptl_absorpt_coefficient_mu 2.043
_exptl_absorpt_correction_T_max 0.900
_exptl_absorpt_correction_T_min 0.422
_exptl_absorpt_correction_type multi-scan
_exptl_absorpt_process_details '(SADABS; Sheldrick, 1996)'
_exptl_crystal_colour colourless
_exptl_crystal_density_diffrn 1.462
_exptl_crystal_density_method 'not measured'
_exptl_crystal_description plate
_exptl_crystal_F_000 960
_exptl_crystal_size_max 0.437
_exptl_crystal_size_mid 0.363
_exptl_crystal_size_min 0.048
_refine_diff_density_max 0.323
_refine_diff_density_min -0.227
_refine_ls_extinction_method none
_refine_ls_goodness_of_fit_ref 1.044
_refine_ls_hydrogen_treatment mixed
_refine_ls_matrix_type full
_refine_ls_number_parameters 270
_refine_ls_number_reflns 3841
_refine_ls_number_restraints 0
_refine_ls_restrained_S_all 1.044
_refine_ls_R_factor_all 0.0623
_refine_ls_R_factor_gt 0.0360
_refine_ls_shift/su_max 0.001
_refine_ls_shift/su_mean 0.000
_refine_ls_structure_factor_coef Fsqd
_refine_ls_weighting_details 'calc w=1/[\s^2^(Fo^2^)+(0.0486P)^2^+0.4516P] where P=(Fo^2^+2Fc^2^)/3'
_refine_ls_weighting_scheme calc
_refine_ls_wR_factor_gt 0.0893
_refine_ls_wR_factor_ref 0.0981
_reflns_number_gt 2723
_reflns_number_total 3841
_reflns_threshold_expression I>2\s(I)
_cod_data_source_file pv2211.cif
_cod_data_source_block I
_cod_depositor_comments
;
The following automatic conversions were performed:
'_symmetry_cell_setting' value 'Monoclinic' changed to 'monoclinic'
according to '/home/saulius/struct/CIF-dictionaries/cif_core.dic'
dictionary named 'cif_core.dic' version 2.4.1 from 2010-06-29.

Automatic conversion script
Id: cif_fix_enum 1527 2010-12-29 10:47:43Z saulius 

The following automatic conversions were performed:

'_symmetry_cell_setting' value 'Monoclinic' changed to 'monoclinic'
according to /home/saulius/struct/CIF-dictionaries/cif_core.dic
dictionary named 'cif_core.dic' version 2.4.1 from 2010-06-29.

Automatic conversion script
Id: cif_fix_values 1715 2011-07-08 13:25:40Z adriana 
;
_cod_original_sg_symbol_H-M 'P 21/c'
_cod_database_code 2223973
_cod_database_fobs_code 2223973

loop_
_symmetry_equiv_pos_as_xyz
'x, y, z'
'-x, y+1/2, -z+1/2'
'-x, -y, -z'
'x, -y-1/2, z-1/2'

loop_
_atom_site_type_symbol
_atom_site_label
_atom_site_fract_x
_atom_site_fract_y
_atom_site_fract_z
_atom_site_U_iso_or_equiv
_atom_site_adp_type
_atom_site_calc_flag
_atom_site_refinement_flags
_atom_site_occupancy
_atom_site_disorder_assembly
_atom_site_disorder_group
Br Br1 0.26620(2) 0.56202(4) 0.85086(2) 0.06278(16) Uani d . 1 . .
S S1 -0.08662(5) 0.75087(9) 0.66332(5) 0.0568(2) Uani d . 1 . .
C C9 -0.08406(19) 0.4522(3) 0.65402(18) 0.0437(7) Uani d . 1 . .
H H9A -0.1163 0.3654 0.6481 0.052 Uiso calc R 1 . .
C C1 0.15871(17) 0.5338(3) 0.66735(17) 0.0353(6) Uani d . 1 . .
H H1A 0.1505 0.4901 0.7231 0.042 Uiso calc R 1 . .
C C5 0.00049(18) 0.4509(3) 0.62871(16) 0.0347(6) Uani d . 1 . .
C C6 0.06373(18) 0.5807(3) 0.63235(17) 0.0361(6) Uani d . 1 . .
H H6A 0.0694 0.6179 0.5746 0.043 Uiso calc R 1 . .
C C4 0.03938(18) 0.3190(3) 0.59218(15) 0.0341(6) Uani d . 1 . .
N N3 0.1653(2) 0.1753(3) 0.54913(17) 0.0465(7) Uani d . 1 . .
C C2 0.19932(18) 0.4123(3) 0.61042(17) 0.0347(6) Uani d . 1 . .
C C10 -0.02003(18) 0.2040(3) 0.56411(17) 0.0400(7) Uani d . 1 . .
C C3 0.12949(18) 0.2955(3) 0.58223(16) 0.0351(6) Uani d . 1 . .
C C11 0.2753(2) 0.3418(3) 0.66002(19) 0.0447(7) Uani d . 1 . .
N N4 -0.06658(17) 0.1117(3) 0.53989(18) 0.0582(7) Uani d . 1 . .
C C12 0.2385(2) 0.4739(3) 0.5331(2) 0.0428(7) Uani d . 1 . .
C C13 0.22316(18) 0.6621(3) 0.68104(17) 0.0379(6) Uani d . 1 . .
C C18 0.27173(19) 0.6886(3) 0.75675(17) 0.0431(7) Uani d . 1 . .
C C7 0.02957(19) 0.7038(3) 0.6874(2) 0.0506(8) Uani d . 1 . .
H H7A 0.0670 0.7893 0.6799 0.061 Uiso calc R 1 . .
H H7B 0.0361 0.6749 0.7465 0.061 Uiso calc R 1 . .
N N1 0.2686(2) 0.5194(3) 0.47443(19) 0.0646(8) Uani d . 1 . .
N N2 0.3323(2) 0.2913(3) 0.69975(19) 0.0716(8) Uani d . 1 . .
C C14 0.2323(2) 0.7653(3) 0.6164(2) 0.0489(8) Uani d . 1 . .
H H14A 0.2002 0.7527 0.5650 0.059 Uiso calc R 1 . .
C C8 -0.1330(2) 0.5780(3) 0.6909(2) 0.0555(8) Uani d . 1 . .
H H8A -0.1309 0.5687 0.7522 0.067 Uiso calc R 1 . .
H H8B -0.1961 0.5745 0.6713 0.067 Uiso calc R 1 . .
C C15 0.2877(2) 0.8846(3) 0.6273(2) 0.0628(9) Uani d . 1 . .
H H15A 0.2939 0.9498 0.5829 0.075 Uiso calc R 1 . .
C C17 0.3260(2) 0.8109(4) 0.7679(2) 0.0633(9) Uani d . 1 . .
H H17A 0.3570 0.8270 0.8196 0.076 Uiso calc R 1 . .
C C16 0.3338(3) 0.9082(4) 0.7027(3) 0.0738(11) Uani d . 1 . .
H H16A 0.3704 0.9901 0.7099 0.089 Uiso calc R 1 . .
O O1 0.65268(16) 0.8365(3) 0.50459(17) 0.0758(7) Uani d . 1 . .
N N5 0.53153(19) 0.7245(3) 0.55611(19) 0.0675(8) Uani d . 1 . .
C C19 0.6160(2) 0.7654(4) 0.5584(3) 0.0671(10) Uani d . 1 . .
H H19A 0.6517 0.7376 0.6056 0.081 Uiso calc R 1 . .
C C20 0.4938(3) 0.6366(6) 0.6229(3) 0.1171(17) Uani d . 1 . .
H H20A 0.5399 0.6179 0.6662 0.176 Uiso calc R 1 . .
H H20B 0.4721 0.5458 0.5995 0.176 Uiso calc R 1 . .
H H20C 0.4445 0.6882 0.6469 0.176 Uiso calc R 1 . .
C C21 0.4730(3) 0.7652(6) 0.4850(3) 0.1229(18) Uani d . 1 . .
H H21A 0.5064 0.8220 0.4460 0.184 Uiso calc R 1 . .
H H21B 0.4233 0.8218 0.5044 0.184 Uiso calc R 1 . .
H H21C 0.4501 0.6790 0.4571 0.184 Uiso calc R 1 . .
H H3A 0.131(2) 0.119(3) 0.5268(18) 0.042(9) Uiso d . 1 . .
H H3B 0.222(3) 0.169(4) 0.533(2) 0.074(12) Uiso d . 1 . .

loop_
_atom_site_aniso_label
_atom_site_aniso_U_11
_atom_site_aniso_U_22
_atom_site_aniso_U_33
_atom_site_aniso_U_12
_atom_site_aniso_U_13
_atom_site_aniso_U_23
Br1 0.0733(3) 0.0739(3) 0.0399(2) -0.01304(18) -0.01097(16) 0.00090(16)
S1 0.0557(5) 0.0529(5) 0.0613(5) 0.0176(4) -0.0045(4) -0.0084(4)
C9 0.0404(18) 0.0459(17) 0.0447(17) -0.0014(14) 0.0006(14) -0.0004(13)
C1 0.0387(15) 0.0341(15) 0.0329(15) -0.0012(12) -0.0014(12) 0.0010(12)
C5 0.0372(16) 0.0374(16) 0.0289(14) 0.0018(12) -0.0060(12) 0.0021(11)
C6 0.0403(16) 0.0359(16) 0.0317(15) 0.0042(12) -0.0025(12) -0.0003(12)
C4 0.0368(16) 0.0320(14) 0.0333(14) -0.0021(12) -0.0014(12) 0.0026(12)
N3 0.0385(16) 0.0382(16) 0.0624(18) -0.0015(13) -0.0031(14) -0.0120(13)
C2 0.0353(15) 0.0323(15) 0.0359(15) 0.0021(12) -0.0037(12) 0.0026(12)
C10 0.0356(16) 0.0396(17) 0.0450(17) 0.0027(14) 0.0039(13) 0.0003(13)
C3 0.0416(17) 0.0286(15) 0.0343(15) 0.0002(12) -0.0055(12) 0.0018(12)
C11 0.0474(18) 0.0373(17) 0.0487(18) 0.0025(14) -0.0066(14) -0.0090(14)
N4 0.0469(16) 0.0502(16) 0.077(2) -0.0109(14) 0.0022(14) -0.0160(14)
C12 0.0422(17) 0.0393(17) 0.0467(19) -0.0041(13) -0.0005(15) -0.0043(14)
C13 0.0391(16) 0.0300(15) 0.0444(16) 0.0005(12) -0.0024(13) -0.0013(13)
C18 0.0443(17) 0.0378(16) 0.0468(17) -0.0017(13) -0.0022(14) -0.0030(13)
C7 0.0465(18) 0.0455(17) 0.059(2) 0.0053(14) -0.0028(15) -0.0130(15)
N1 0.075(2) 0.0656(19) 0.0541(18) -0.0172(15) 0.0148(16) -0.0007(15)
N2 0.070(2) 0.0647(19) 0.077(2) 0.0193(16) -0.0305(16) -0.0106(16)
C14 0.0499(19) 0.0363(17) 0.0597(19) -0.0021(14) -0.0066(15) 0.0070(15)
C8 0.0440(18) 0.066(2) 0.057(2) 0.0067(15) 0.0035(15) -0.0056(16)
C15 0.063(2) 0.0366(18) 0.089(3) 0.0007(17) 0.005(2) 0.0175(18)
C17 0.060(2) 0.053(2) 0.076(2) -0.0118(17) -0.0147(18) -0.0157(19)
C16 0.071(3) 0.040(2) 0.109(3) -0.0164(17) -0.012(2) -0.004(2)
O1 0.0585(16) 0.0812(18) 0.0890(19) -0.0077(13) 0.0197(14) -0.0008(15)
N5 0.0437(17) 0.084(2) 0.075(2) 0.0016(15) 0.0046(15) 0.0082(17)
C19 0.054(2) 0.074(3) 0.073(3) 0.0110(19) -0.0049(19) -0.013(2)
C20 0.099(4) 0.121(4) 0.135(4) 0.020(3) 0.041(3) 0.047(3)
C21 0.074(3) 0.190(5) 0.103(4) -0.014(3) -0.022(3) 0.025(4)

loop_
_atom_type_symbol
_atom_type_description
_atom_type_scat_dispersion_real
_atom_type_scat_dispersion_imag
_atom_type_scat_source
C C 0.0033 0.0016 'International Tables Vol C Tables 4.2.6.8 and 6.1.1.4'
H H 0.0000 0.0000 'International Tables Vol C Tables 4.2.6.8 and 6.1.1.4'
N N 0.0061 0.0033 'International Tables Vol C Tables 4.2.6.8 and 6.1.1.4'
O O 0.0106 0.0060 'International Tables Vol C Tables 4.2.6.8 and 6.1.1.4'
S S 0.1246 0.1234 'International Tables Vol C Tables 4.2.6.8 and 6.1.1.4'
Br Br -0.2901 2.4595 'International Tables Vol C Tables 4.2.6.8 and 6.1.1.4'

loop_
_geom_angle_atom_site_label_1
_geom_angle_atom_site_label_2
_geom_angle_atom_site_label_3
_geom_angle_site_symmetry_1
_geom_angle_site_symmetry_3
_geom_angle
_geom_angle_publ_flag
C8 S1 C7 . . 96.21(14) ?
C5 C9 C8 . . 127.0(3) ?
C5 C9 H9A . . 116.5 ?
C8 C9 H9A . . 116.5 ?
C13 C1 C6 . . 112.8(2) ?
C13 C1 C2 . . 112.2(2) ?
C6 C1 C2 . . 110.9(2) ?
C13 C1 H1A . . 106.8 ?
C6 C1 H1A . . 106.8 ?
C2 C1 H1A . . 106.8 ?
C9 C5 C4 . . 121.0(2) ?
C9 C5 C6 . . 124.7(2) ?
C4 C5 C6 . . 114.3(2) ?
C5 C6 C7 . . 112.7(2) ?
C5 C6 C1 . . 110.2(2) ?
C7 C6 C1 . . 108.6(2) ?
C5 C6 H6A . . 108.4 ?
C7 C6 H6A . . 108.4 ?
C1 C6 H6A . . 108.4 ?
C3 C4 C10 . . 115.9(2) ?
C3 C4 C5 . . 125.2(2) ?
C10 C4 C5 . . 119.0(2) ?
C3 N3 H3A . . 117(2) ?
C3 N3 H3B . . 124(2) ?
H3A N3 H3B . . 115(3) ?
C12 C2 C11 . . 106.6(2) ?
C12 C2 C3 . . 107.9(2) ?
C11 C2 C3 . . 109.3(2) ?
C12 C2 C1 . . 111.9(2) ?
C11 C2 C1 . . 107.8(2) ?
C3 C2 C1 . . 113.1(2) ?
N4 C10 C4 . . 178.4(3) ?
N3 C3 C4 . . 125.4(3) ?
N3 C3 C2 . . 114.5(2) ?
C4 C3 C2 . . 120.1(2) ?
N2 C11 C2 . . 177.7(3) ?
N1 C12 C2 . . 179.4(3) ?
C18 C13 C14 . . 116.4(2) ?
C18 C13 C1 . . 123.6(2) ?
C14 C13 C1 . . 119.9(2) ?
C17 C18 C13 . . 121.7(3) ?
C17 C18 Br1 . . 116.2(2) ?
C13 C18 Br1 . . 122.1(2) ?
C6 C7 S1 . . 113.2(2) ?
C6 C7 H7A . . 108.9 ?
S1 C7 H7A . . 108.9 ?
C6 C7 H7B . . 108.9 ?
S1 C7 H7B . . 108.9 ?
H7A C7 H7B . . 107.7 ?
C15 C14 C13 . . 121.5(3) ?
C15 C14 H14A . . 119.2 ?
C13 C14 H14A . . 119.2 ?
C9 C8 S1 . . 113.1(2) ?
C9 C8 H8A . . 109.0 ?
S1 C8 H8A . . 109.0 ?
C9 C8 H8B . . 109.0 ?
S1 C8 H8B . . 109.0 ?
H8A C8 H8B . . 107.8 ?
C16 C15 C14 . . 120.6(3) ?
C16 C15 H15A . . 119.7 ?
C14 C15 H15A . . 119.7 ?
C16 C17 C18 . . 119.9(3) ?
C16 C17 H17A . . 120.1 ?
C18 C17 H17A . . 120.1 ?
C15 C16 C17 . . 119.8(3) ?
C15 C16 H16A . . 120.1 ?
C17 C16 H16A . . 120.1 ?
C19 N5 C21 . . 119.4(3) ?
C19 N5 C20 . . 122.4(4) ?
C21 N5 C20 . . 118.2(3) ?
O1 C19 N5 . . 126.2(4) ?
O1 C19 H19A . . 116.9 ?
N5 C19 H19A . . 116.9 ?
N5 C20 H20A . . 109.5 ?
N5 C20 H20B . . 109.5 ?
H20A C20 H20B . . 109.5 ?
N5 C20 H20C . . 109.5 ?
H20A C20 H20C . . 109.5 ?
H20B C20 H20C . . 109.5 ?
N5 C21 H21A . . 109.5 ?
N5 C21 H21B . . 109.5 ?
H21A C21 H21B . . 109.5 ?
N5 C21 H21C . . 109.5 ?
H21A C21 H21C . . 109.5 ?
H21B C21 H21C . . 109.5 ?

loop_
_geom_bond_atom_site_label_1
_geom_bond_atom_site_label_2
_geom_bond_site_symmetry_2
_geom_bond_distance
_geom_bond_publ_flag
Br1 C18 . 1.890(3) ?
S1 C8 . 1.788(3) ?
S1 C7 . 1.795(3) ?
C9 C5 . 1.328(4) ?
C9 C8 . 1.494(4) ?
C9 H9A . 0.9300 ?
C1 C13 . 1.523(4) ?
C1 C6 . 1.546(4) ?
C1 C2 . 1.568(4) ?
C1 H1A . 0.9800 ?
C5 C4 . 1.468(4) ?
C5 C6 . 1.512(4) ?
C6 C7 . 1.525(4) ?
C6 H6A . 0.9800 ?
C4 C3 . 1.364(4) ?
C4 C10 . 1.431(4) ?
N3 C3 . 1.339(4) ?
N3 H3A . 0.79(3) ?
N3 H3B . 0.89(4) ?
C2 C12 . 1.485(4) ?
C2 C11 . 1.488(4) ?
C2 C3 . 1.539(4) ?
C10 N4 . 1.145(3) ?
C11 N2 . 1.128(4) ?
C12 N1 . 1.126(4) ?
C13 C18 . 1.389(4) ?
C13 C14 . 1.402(4) ?
C18 C17 . 1.385(4) ?
C7 H7A . 0.9700 ?
C7 H7B . 0.9700 ?
C14 C15 . 1.372(4) ?
C14 H14A . 0.9300 ?
C8 H8A . 0.9700 ?
C8 H8B . 0.9700 ?
C15 C16 . 1.363(5) ?
C15 H15A . 0.9300 ?
C17 C16 . 1.371(5) ?
C17 H17A . 0.9300 ?
C16 H16A . 0.9300 ?
O1 C19 . 1.216(4) ?
N5 C19 . 1.302(4) ?
N5 C21 . 1.436(5) ?
N5 C20 . 1.457(5) ?
C19 H19A . 0.9300 ?
C20 H20A . 0.9600 ?
C20 H20B . 0.9600 ?
C20 H20C . 0.9600 ?
C21 H21A . 0.9600 ?
C21 H21B . 0.9600 ?
C21 H21C . 0.9600 ?

loop_
_geom_hbond_atom_site_label_D
_geom_hbond_atom_site_label_H
_geom_hbond_atom_site_label_A
_geom_hbond_site_symmetry_A
_geom_hbond_distance_DH
_geom_hbond_distance_HA
_geom_hbond_distance_DA
_geom_hbond_angle_DHA
N3 H3B O1 3_666 0.89(4) 1.96(4) 2.856(4) 178(3)
N3 H3A N4 3_556 0.79(3) 2.54(3) 3.294(4) 162(3)
C15 H15A O1 3_676 0.93 2.54 3.438(4) 161.6

loop_
_geom_torsion_atom_site_label_1
_geom_torsion_atom_site_label_2
_geom_torsion_atom_site_label_3
_geom_torsion_atom_site_label_4
_geom_torsion_site_symmetry_1
_geom_torsion_site_symmetry_2
_geom_torsion_site_symmetry_3
_geom_torsion_site_symmetry_4
_geom_torsion
_geom_torsion_publ_flag
C8 C9 C5 C4 . . . . -179.0(3) ?
C8 C9 C5 C6 . . . . -0.4(5) ?
C9 C5 C6 C7 . . . . 13.9(4) ?
C4 C5 C6 C7 . . . . -167.4(2) ?
C9 C5 C6 C1 . . . . 135.4(3) ?
C4 C5 C6 C1 . . . . -46.0(3) ?
C13 C1 C6 C5 . . . . -174.2(2) ?
C2 C1 C6 C5 . . . . 58.9(3) ?
C13 C1 C6 C7 . . . . -50.4(3) ?
C2 C1 C6 C7 . . . . -177.3(2) ?
C9 C5 C4 C3 . . . . -164.3(3) ?
C6 C5 C4 C3 . . . . 17.0(4) ?
C9 C5 C4 C10 . . . . 15.7(4) ?
C6 C5 C4 C10 . . . . -163.0(2) ?
C13 C1 C2 C12 . . . . -47.4(3) ?
C6 C1 C2 C12 . . . . 79.8(3) ?
C13 C1 C2 C11 . . . . 69.6(3) ?
C6 C1 C2 C11 . . . . -163.2(2) ?
C13 C1 C2 C3 . . . . -169.4(2) ?
C6 C1 C2 C3 . . . . -42.2(3) ?
C3 C4 C10 N4 . . . . -48(11) ?
C5 C4 C10 N4 . . . . 131(11) ?
C10 C4 C3 N3 . . . . -0.2(4) ?
C5 C4 C3 N3 . . . . 179.8(3) ?
C10 C4 C3 C2 . . . . -179.9(2) ?
C5 C4 C3 C2 . . . . 0.1(4) ?
C12 C2 C3 N3 . . . . 69.1(3) ?
C11 C2 C3 N3 . . . . -46.5(3) ?
C1 C2 C3 N3 . . . . -166.6(2) ?
C12 C2 C3 C4 . . . . -111.2(3) ?
C11 C2 C3 C4 . . . . 133.3(3) ?
C1 C2 C3 C4 . . . . 13.2(3) ?
C12 C2 C11 N2 . . . . 121(9) ?
C3 C2 C11 N2 . . . . -123(9) ?
C1 C2 C11 N2 . . . . 1(9) ?
C11 C2 C12 N1 . . . . 4E1(3) ?
C3 C2 C12 N1 . . . . -8E1(3) ?
C1 C2 C12 N1 . . . . 16E1(10) ?
C6 C1 C13 C18 . . . . 127.9(3) ?
C2 C1 C13 C18 . . . . -106.0(3) ?
C6 C1 C13 C14 . . . . -48.9(3) ?
C2 C1 C13 C14 . . . . 77.3(3) ?
C14 C13 C18 C17 . . . . 0.3(4) ?
C1 C13 C18 C17 . . . . -176.5(3) ?
C14 C13 C18 Br1 . . . . 179.3(2) ?
C1 C13 C18 Br1 . . . . 2.4(4) ?
C5 C6 C7 S1 . . . . -49.2(3) ?
C1 C6 C7 S1 . . . . -171.53(19) ?
C8 S1 C7 C6 . . . . 62.6(2) ?
C18 C13 C14 C15 . . . . 1.1(4) ?
C1 C13 C14 C15 . . . . 178.1(3) ?
C5 C9 C8 S1 . . . . 22.8(4) ?
C7 S1 C8 C9 . . . . -47.3(3) ?
C13 C14 C15 C16 . . . . -1.8(5) ?
C13 C18 C17 C16 . . . . -1.1(5) ?
Br1 C18 C17 C16 . . . . 179.9(3) ?
C14 C15 C16 C17 . . . . 1.0(5) ?
C18 C17 C16 C15 . . . . 0.4(5) ?
C21 N5 C19 O1 . . . . -0.4(6) ?
C20 N5 C19 O1 . . . . 178.7(4) ?
